data_7233342
loop_
_publ_author_name
'Kwiczak-Yi\(gitba\,s\?i, Joanna'
'Pirat, Jean-Luc'
'Virieux, David'
'Volle, Jean-No\"el'
'Janiak, Agnieszka'
'Hoffmann, Marcin'
'Mrzyg\/l\'od, Jakub'
'Wawrzyniak, Dariusz'
'Barciszewski, Jan'
'Pluskota-Karwatka, Donata'

_publ_section_title
;
 Synthesis, structural studies and biological properties of some
 phosphono-perfluorophenylalanine derivatives formed by SNAr reactions
;
_journal_issue 42
_journal_name_full 'RSC Advances'
_journal_page_first 24117
_journal_paper_doi 10.1039/C9RA03982A
_journal_volume 9
_journal_year 2019
_chemical_formula_moiety 'C21 H27 F4 N2 O3 P'
_chemical_formula_sum 'C21 H27 F4 N2 O3 P'
_chemical_formula_weight 462.41
_space_group_crystal_system triclinic
_space_group_IT_number 2
_space_group_name_Hall '-P 1'
_space_group_name_H-M_alt 'P -1'
_symmetry_space_group_name_Hall '-P 1'
_symmetry_space_group_name_H-M 'P -1'
_atom_sites_solution_hydrogens mixed
_audit_creation_method SHELXL-2014/7
_audit_update_record
;
2019-04-26 deposited with the CCDC.    2019-07-16 downloaded from the CCDC.
;
_cell_angle_alpha 91.889(5)
_cell_angle_beta 91.350(4)
_cell_angle_gamma 109.119(6)
_cell_formula_units_Z 2
_cell_length_a 8.8604(4)
_cell_length_b 9.8978(8)
_cell_length_c 13.1171(7)
_cell_measurement_reflns_used 2726
_cell_measurement_temperature 100(2)
_cell_measurement_theta_max 27.9860
_cell_measurement_theta_min 3.0550
_cell_volume 1085.59(12)
_computing_structure_refinement 'SHELXL-2014/7 (Sheldrick, 2014)'
_diffrn_ambient_temperature 100(2)
_diffrn_detector_area_resol_mean 16.1544
_diffrn_measured_fraction_theta_full 0.998
_diffrn_measured_fraction_theta_max 0.850
_diffrn_measurement_device_type 'Xcalibur, Eos'
_diffrn_measurement_method '\w scans'
_diffrn_radiation_type MoK\a
_diffrn_radiation_wavelength 0.71073
_diffrn_reflns_av_R_equivalents 0.0249
_diffrn_reflns_av_unetI/netI 0.0516
_diffrn_reflns_Laue_measured_fraction_full 0.998
_diffrn_reflns_Laue_measured_fraction_max 0.850
_diffrn_reflns_limit_h_max 11
_diffrn_reflns_limit_h_min -11
_diffrn_reflns_limit_k_max 13
_diffrn_reflns_limit_k_min -13
_diffrn_reflns_limit_l_max 17
_diffrn_reflns_limit_l_min -13
_diffrn_reflns_number 8189
_diffrn_reflns_point_group_measured_fraction_full 0.998
_diffrn_reflns_point_group_measured_fraction_max 0.850
_diffrn_reflns_theta_full 25.242
_diffrn_reflns_theta_max 28.438
_diffrn_reflns_theta_min 2.841
_diffrn_source 'fine-focus sealed X-ray tube'
_exptl_absorpt_coefficient_mu 0.186
_exptl_absorpt_correction_T_max 1.00000
_exptl_absorpt_correction_T_min 0.67917
_exptl_absorpt_correction_type multi-scan
_exptl_absorpt_process_details
;
CrysAlisPro 1.171.39.46 (Rigaku Oxford Diffraction, 2018)
Empirical absorption correction implemented in SCALE3 ABSPACK.
;
_exptl_crystal_colour colourless
_exptl_crystal_density_diffrn 1.415
_exptl_crystal_description prism
_exptl_crystal_F_000 484
_exptl_crystal_size_max 0.560
_exptl_crystal_size_mid 0.460
_exptl_crystal_size_min 0.180
_refine_diff_density_max 0.578
_refine_diff_density_min -0.332
_refine_diff_density_rms 0.061
_refine_ls_extinction_method none
_refine_ls_goodness_of_fit_ref 1.040
_refine_ls_hydrogen_treatment mixed
_refine_ls_matrix_type full
_refine_ls_number_parameters 291
_refine_ls_number_reflns 4658
_refine_ls_number_restraints 0
_refine_ls_restrained_S_all 1.040
_refine_ls_R_factor_all 0.0630
_refine_ls_R_factor_gt 0.0447
_refine_ls_shift/su_max 0.000
_refine_ls_shift/su_mean 0.000
_refine_ls_structure_factor_coef Fsqd
_refine_ls_weighting_details 'w=1/[\s^2^(Fo^2^)+(0.0365P)^2^+0.6424P] where P=(Fo^2^+2Fc^2^)/3'
_refine_ls_weighting_scheme calc
_refine_ls_wR_factor_gt 0.0951
_refine_ls_wR_factor_ref 0.1062
_reflns_Friedel_coverage 0.000
_reflns_number_gt 3666
_reflns_number_total 4658
_reflns_threshold_expression 'I > 2\s(I)'
_cod_data_source_file c9ra03982a2.cif
_cod_data_source_block 2l
_cod_database_code 7233342
_shelx_shelxl_version_number 2014/7
_shelx_space_group_comment
;
The symmetry employed for this shelxl refinement is uniquely defined
by the following loop, which should always be used as a source of
symmetry information in preference to the above space-group names.
They are only intended as comments.
;
_shelx_estimated_absorpt_t_min 0.903
_shelx_estimated_absorpt_t_max 0.967

loop_
_space_group_symop_operation_xyz
'x, y, z'
'-x, -y, -z'

loop_
_atom_site_label
_atom_site_type_symbol
_atom_site_fract_x
_atom_site_fract_y
_atom_site_fract_z
_atom_site_U_iso_or_equiv
_atom_site_adp_type
_atom_site_occupancy
_atom_site_site_symmetry_order
_atom_site_calc_flag
_atom_site_refinement_flags_posn
_atom_site_refinement_flags_adp
P1 P 0.73952(6) 0.97775(5) 0.41280(4) 0.01400(13) Uani 1 1 d . .
F1 F 0.77906(13) 0.52222(12) 0.45643(9) 0.0201(3) Uani 1 1 d . .
O1 O 0.59441(15) 1.01249(15) 0.38640(11) 0.0192(3) Uani 1 1 d . .
N1 N 0.6689(2) 0.88053(18) 0.59635(13) 0.0166(4) Uani 1 1 d . .
C1 C 0.8565(2) 1.2389(2) 0.50167(16) 0.0208(5) Uani 1 1 d . .
H1A H 0.7505 1.2409 0.4776 0.025 Uiso 1 1 calc R U
H1B H 0.9392 1.3229 0.4752 0.025 Uiso 1 1 calc R U
F2 F 0.85195(14) 0.39822(13) 0.29145(9) 0.0259(3) Uani 1 1 d . .
O2 O 0.88007(15) 1.10761(14) 0.46236(11) 0.0170(3) Uani 1 1 d . .
N2 N 0.7164(2) 0.42228(19) 0.09357(14) 0.0226(4) Uani 1 1 d . .
C2 C 0.8664(3) 1.2473(2) 0.61651(17) 0.0272(5) Uani 1 1 d . .
H2A H 0.7757 1.1717 0.6427 0.041 Uiso 1 1 calc R U
H2B H 0.8636 1.3410 0.6413 0.041 Uiso 1 1 calc R U
H2C H 0.9665 1.2348 0.6404 0.041 Uiso 1 1 calc R U
F3 F 0.52485(14) 0.58776(13) 0.08994(9) 0.0238(3) Uani 1 1 d . .
O3 O 0.81762(16) 0.92268(14) 0.32102(10) 0.0172(3) Uani 1 1 d . .
C3 C 0.8310(3) 0.9929(2) 0.22378(17) 0.0291(5) Uani 1 1 d . .
H3A H 0.8938 1.0957 0.2340 0.035 Uiso 1 1 calc R U
H3B H 0.7233 0.9848 0.1961 0.035 Uiso 1 1 calc R U
F4 F 0.45254(14) 0.71090(13) 0.25611(9) 0.0241(3) Uani 1 1 d . .
C4 C 0.9109(3) 0.9236(3) 0.15147(19) 0.0375(6) Uani 1 1 d . .
H4A H 1.0201 0.9379 0.1770 0.056 Uiso 1 1 calc R U
H4B H 0.9142 0.9659 0.0847 0.056 Uiso 1 1 calc R U
H4C H 0.8513 0.8209 0.1446 0.056 Uiso 1 1 calc R U
C5 C 0.7075(2) 0.8316(2) 0.49826(14) 0.0140(4) Uani 1 1 d . .
H5 H 0.8098 0.8104 0.5067 0.017 Uiso 1 1 calc R U
C6 C 0.6947(2) 0.8216(2) 0.68680(15) 0.0157(4) Uani 1 1 d . .
C7 C 0.6415(2) 0.8670(2) 0.77795(16) 0.0196(4) Uani 1 1 d . .
H7 H 0.5844 0.9331 0.7758 0.024 Uiso 1 1 calc R U
C8 C 0.6715(2) 0.8160(2) 0.87040(16) 0.0244(5) Uani 1 1 d . .
H8 H 0.6353 0.8483 0.9312 0.029 Uiso 1 1 calc R U
C9 C 0.7539(2) 0.7185(2) 0.87618(17) 0.0242(5) Uani 1 1 d . .
H9 H 0.7750 0.6845 0.9400 0.029 Uiso 1 1 calc R U
C10 C 0.8041(2) 0.6722(2) 0.78667(17) 0.0237(5) Uani 1 1 d . .
H10 H 0.8596 0.6049 0.7893 0.028 Uiso 1 1 calc R U
C11 C 0.7754(2) 0.7218(2) 0.69332(16) 0.0208(4) Uani 1 1 d . .
H11 H 0.8108 0.6878 0.6329 0.025 Uiso 1 1 calc R U
C12 C 0.5753(2) 0.6927(2) 0.45848(15) 0.0162(4) Uani 1 1 d . .
H12A H 0.5535 0.6235 0.5135 0.019 Uiso 1 1 calc R U
H12B H 0.4763 0.7156 0.4448 0.019 Uiso 1 1 calc R U
C13 C 0.6115(2) 0.6205(2) 0.36343(15) 0.0155(4) Uani 1 1 d . .
C14 C 0.7117(2) 0.5382(2) 0.36552(15) 0.0162(4) Uani 1 1 d . .
C15 C 0.7482(2) 0.4723(2) 0.28002(16) 0.0168(4) Uani 1 1 d . .
C16 C 0.6848(2) 0.4825(2) 0.18376(15) 0.0164(4) Uani 1 1 d . .
C17 C 0.5859(2) 0.5678(2) 0.18183(15) 0.0170(4) Uani 1 1 d . .
C18 C 0.5508(2) 0.6323(2) 0.26768(16) 0.0168(4) Uani 1 1 d . .
C19 C 0.7595(3) 0.2905(2) 0.09100(17) 0.0253(5) Uani 1 1 d . .
H19A H 0.6863 0.2185 0.1336 0.030 Uiso 1 1 calc R U
H19B H 0.8698 0.3116 0.1193 0.030 Uiso 1 1 calc R U
C20 C 0.7481(3) 0.2308(2) -0.01848(18) 0.0303(5) Uani 1 1 d . .
H20A H 0.7699 0.1389 -0.0184 0.036 Uiso 1 1 calc R U
H20B H 0.6376 0.2109 -0.0460 0.036 Uiso 1 1 calc R U
C21 C 0.8631(3) 0.3306(3) -0.08861(19) 0.0393(6) Uani 1 1 d . .
H21A H 0.8379 0.4196 -0.0928 0.059 Uiso 1 1 calc R U
H21B H 0.8528 0.2844 -0.1568 0.059 Uiso 1 1 calc R U
H21C H 0.9728 0.3522 -0.0615 0.059 Uiso 1 1 calc R U
H1 H 0.594(3) 0.916(2) 0.5964(17) 0.021(6) Uiso 1 1 d . .
H2 H 0.645(3) 0.430(3) 0.038(2) 0.056(9) Uiso 1 1 d . .

loop_
_atom_site_aniso_label
_atom_site_aniso_U_11
_atom_site_aniso_U_22
_atom_site_aniso_U_33
_atom_site_aniso_U_23
_atom_site_aniso_U_13
_atom_site_aniso_U_12
P1 0.0158(2) 0.0144(2) 0.0133(3) 0.0022(2) 0.0025(2) 0.00672(19)
F1 0.0259(6) 0.0225(6) 0.0142(6) 0.0011(5) -0.0025(5) 0.0112(5)
O1 0.0189(7) 0.0226(7) 0.0189(8) 0.0028(6) -0.0003(6) 0.0105(6)
N1 0.0195(8) 0.0218(9) 0.0124(9) 0.0028(7) 0.0026(7) 0.0118(7)
C1 0.0235(10) 0.0130(9) 0.0268(12) -0.0026(9) 0.0026(9) 0.0075(8)
F2 0.0328(7) 0.0318(7) 0.0213(7) -0.0011(6) -0.0016(5) 0.0219(6)
O2 0.0179(7) 0.0146(7) 0.0195(8) 0.0003(6) 0.0026(6) 0.0065(5)
N2 0.0287(9) 0.0230(9) 0.0184(10) -0.0002(8) -0.0013(8) 0.0118(8)
C2 0.0336(12) 0.0224(11) 0.0236(12) -0.0026(9) 0.0064(10) 0.0067(9)
F3 0.0304(6) 0.0287(7) 0.0156(6) -0.0002(5) -0.0060(5) 0.0146(5)
O3 0.0238(7) 0.0168(7) 0.0129(7) 0.0029(6) 0.0060(6) 0.0086(6)
C3 0.0463(14) 0.0265(12) 0.0184(12) 0.0102(9) 0.0121(10) 0.0156(11)
F4 0.0268(6) 0.0287(7) 0.0229(7) -0.0012(5) -0.0035(5) 0.0179(5)
C4 0.0484(15) 0.0391(14) 0.0223(13) 0.0025(11) 0.0126(11) 0.0101(12)
C5 0.0155(9) 0.0151(9) 0.0124(10) 0.0001(8) 0.0024(8) 0.0065(7)
C6 0.0136(9) 0.0173(9) 0.0138(10) 0.0019(8) 0.0007(8) 0.0016(7)
C7 0.0195(10) 0.0204(10) 0.0179(11) 0.0005(8) 0.0014(8) 0.0052(8)
C8 0.0275(11) 0.0268(11) 0.0143(11) 0.0004(9) 0.0030(9) 0.0023(9)
C9 0.0229(10) 0.0292(12) 0.0160(11) 0.0088(9) -0.0010(9) 0.0016(9)
C10 0.0192(10) 0.0274(11) 0.0255(12) 0.0079(9) 0.0005(9) 0.0082(9)
C11 0.0214(10) 0.0266(11) 0.0169(11) 0.0048(9) 0.0035(8) 0.0107(9)
C12 0.0152(9) 0.0168(9) 0.0162(10) 0.0029(8) 0.0029(8) 0.0046(8)
C13 0.0152(9) 0.0123(9) 0.0165(10) 0.0022(8) 0.0019(8) 0.0009(7)
C14 0.0177(9) 0.0155(9) 0.0133(10) 0.0045(8) -0.0009(8) 0.0021(8)
C15 0.0172(9) 0.0148(9) 0.0202(11) 0.0009(8) -0.0001(8) 0.0078(8)
C16 0.0164(9) 0.0148(9) 0.0162(10) 0.0007(8) 0.0010(8) 0.0025(8)
C17 0.0177(9) 0.0174(9) 0.0141(10) 0.0028(8) -0.0031(8) 0.0032(8)
C18 0.0153(9) 0.0145(9) 0.0212(11) 0.0009(8) 0.0003(8) 0.0057(8)
C19 0.0295(11) 0.0237(11) 0.0249(12) -0.0008(9) 0.0010(10) 0.0120(9)
C20 0.0404(13) 0.0292(12) 0.0269(13) -0.0043(10) -0.0035(11) 0.0198(11)
C21 0.0520(16) 0.0486(16) 0.0249(14) -0.0010(12) 0.0080(12) 0.0269(13)

loop_
_atom_type_symbol
_atom_type_description
_atom_type_scat_dispersion_real
_atom_type_scat_dispersion_imag
_atom_type_scat_source
C C 0.0033 0.0016 'International Tables Vol C Tables 4.2.6.8 and 6.1.1.4'
H H 0.0000 0.0000 'International Tables Vol C Tables 4.2.6.8 and 6.1.1.4'
N N 0.0061 0.0033 'International Tables Vol C Tables 4.2.6.8 and 6.1.1.4'
O O 0.0106 0.0060 'International Tables Vol C Tables 4.2.6.8 and 6.1.1.4'
F F 0.0171 0.0103 'International Tables Vol C Tables 4.2.6.8 and 6.1.1.4'
P P 0.1023 0.0942 'International Tables Vol C Tables 4.2.6.8 and 6.1.1.4'

loop_
_geom_angle_atom_site_label_1
_geom_angle_atom_site_label_2
_geom_angle_atom_site_label_3
_geom_angle
O1 P1 O3 115.37(8)
O1 P1 O2 114.06(8)
O3 P1 O2 104.10(7)
O1 P1 C5 114.24(9)
O3 P1 C5 101.02(8)
O2 P1 C5 106.68(8)
C6 N1 C5 122.32(16)
O2 C1 C2 110.65(17)
C1 O2 P1 122.61(12)
C16 N2 C19 121.93(18)
C3 O3 P1 119.52(12)
O3 C3 C4 108.93(19)
N1 C5 C12 111.08(15)
N1 C5 P1 107.38(12)
C12 C5 P1 113.22(13)
N1 C6 C11 123.54(18)
N1 C6 C7 118.69(18)
C11 C6 C7 117.75(19)
C8 C7 C6 120.53(19)
C7 C8 C9 121.2(2)
C10 C9 C8 118.3(2)
C9 C10 C11 121.4(2)
C10 C11 C6 120.7(2)
C13 C12 C5 116.11(15)
C18 C13 C14 114.44(18)
C18 C13 C12 123.28(17)
C14 C13 C12 122.27(18)
F1 C14 C15 117.74(17)
F1 C14 C13 118.65(17)
C15 C14 C13 123.61(19)
F2 C15 C14 118.09(18)
F2 C15 C16 120.08(17)
C14 C15 C16 121.81(18)
N2 C16 C15 125.96(18)
N2 C16 C17 119.67(18)
C15 C16 C17 114.32(18)
F3 C17 C18 119.23(17)
F3 C17 C16 117.76(17)
C18 C17 C16 123.00(18)
F4 C18 C17 117.47(18)
F4 C18 C13 119.73(17)
C17 C18 C13 122.79(18)
N2 C19 C20 109.82(18)
C21 C20 C19 113.61(19)

loop_
_geom_bond_atom_site_label_1
_geom_bond_atom_site_label_2
_geom_bond_distance
P1 O1 1.4723(14)
P1 O3 1.5711(14)
P1 O2 1.5760(14)
P1 C5 1.812(2)
F1 C14 1.358(2)
N1 C6 1.386(3)
N1 C5 1.447(2)
C1 O2 1.462(2)
C1 C2 1.505(3)
F2 C15 1.359(2)
N2 C16 1.383(3)
N2 C19 1.474(3)
F3 C17 1.356(2)
O3 C3 1.461(3)
C3 C4 1.476(3)
F4 C18 1.353(2)
C5 C12 1.550(2)
C6 C11 1.399(3)
C6 C7 1.408(3)
C7 C8 1.382(3)
C8 C9 1.391(3)
C9 C10 1.382(3)
C10 C11 1.383(3)
C12 C13 1.509(3)
C13 C18 1.378(3)
C13 C14 1.388(3)
C14 C15 1.377(3)
C15 C16 1.390(3)
C16 C17 1.402(3)
C17 C18 1.368(3)
C19 C20 1.523(3)
C20 C21 1.518(4)
